data_1534359
loop_
_publ_author_name
'Chernaya, T.S.'
'Volk, T.R.'
'Verin, I.A.'
'Blomberg, M.K.'
'Ivleva, L.I.'
'Maksimov, B.A.'
'Simonov, V.I.'

_publ_section_title
;
 X-ray diffraction study of cerium- and thulium-doped (Sr, Ba) Nb2 O6
 single crystals
;
_journal_name_full Kristallografiya
_journal_page_first 1000
_journal_page_last 1005
_journal_volume 48
_journal_year 2003
_chemical_formula_sum 'Ba0.39 Ce0.01 Nb2 O6 Sr0.6'
_chemical_name_systematic '(Sr0.6 Ba0.39 Ce0.01) (Nb2 O6)'
_space_group_IT_number 100
_symmetry_space_group_name_Hall 'P 4 -2ab'
_symmetry_space_group_name_H-M 'P 4 b m'
_cell_angle_alpha 90
_cell_angle_beta 90
_cell_angle_gamma 90
_cell_formula_units_Z 5
_cell_length_a 12.454
_cell_length_b 12.454
_cell_length_c 3.932
_cell_volume 609.862
_citation_journal_id_ASTM KRISAJ
_cod_data_source_file Chernaya_KRISAJ_2003_481.cif
_cod_data_source_block Ba0.39Ce0.01Nb2O6Sr0.6
_cod_original_cell_volume 609.8616
_cod_database_code 1534359

loop_
_symmetry_equiv_pos_as_xyz
x,y,z
-y,x,z
-x,-y,z
y,-x,z
-x+1/2,y+1/2,z
-y+1/2,-x+1/2,z
x+1/2,-y+1/2,z
y+1/2,x+1/2,z

loop_
_atom_site_label
_atom_site_type_symbol
_atom_site_fract_x
_atom_site_fract_y
_atom_site_fract_z
_atom_site_occupancy
_atom_site_U_iso_or_equiv
Sr1 Sr+2 0 0 0.4868 0.697 0.0
Ba1 Ba+2 0.1733 0.6733 0.4886 0.486 0.0
Sr2 Sr+2 0.1532 0.6852 0.4967 0.199 0.0
O1 O-2 0.3436 0.006 -0.0441 1 0.0
O3 O-2 0.2814 0.7814 -0.0202 1 0.0
Nb2 Nb+5 0.0744 0.2114 -0.0094 1 0.0
O4 O-2 0.0128 0.5128 0.4849 0.5 0.0
O5 O-2 0.3058 0.4052 0.47 0.5 0.0
O6 O-2 0.2848 0.4449 0.4689 0.5 0.0
Ce1 Ce+3 0 0 0.4868 0.028 0.0
Nb1 Nb+5 0 0.5 0 1 0.0
O2 O-2 0.1394 0.0686 -0.04237 1 0.0
